data_2313064
loop_
_publ_author_name
'N&#xe4;ther, Christian'

_publ_section_title
;
 Synthesis and crystal structure of
 <i>catena</i>-poly[[[aqua-(2,3-di-methyl-pyrazine-&#x3ba;<i>N</i>)cadmium(II)]-di-&#x3bc;-bromido]
 2,3-di-methyl-pyrazine monosolvate hemihydrate].
;
_journal_coeditor_code EV2028
_journal_issue 'Pt 6'
_journal_name_full 'Acta crystallographica. Section E, Crystallographic communications'
_journal_page_first 743
_journal_page_last 746
_journal_paper_doi 10.1107/S2056989026005372
_journal_volume 82
_journal_year 2026
_chemical_formula_iupac '[Cd Br2 (C6 H8 N2) (H2 O)], C6 H8 N2, 0.5H2 O'
_chemical_formula_moiety 'C6 H10 Br2 Cd N2 O1, C6 H8 N2, 0.5(H2 O)'
_chemical_formula_sum 'C12 H19 Br2 Cd N4 O1.5'
_chemical_formula_weight 515.53
_chemical_name_systematic
'<i>catena</i>-Poly[[[aqua(2,3-dimethylpyrazine-\k<i>N</i>)cadmium(II)]-di-\m-bromido] 2,3-dimethylpyrazine monosolvate hemihydrate]'
_space_group_crystal_system monoclinic
_space_group_IT_number 13
_space_group_name_Hall '-P 2yc'
_space_group_name_H-M_alt 'P 1 2/c 1'
_atom_sites_solution_hydrogens mixed
_audit_creation_method SHELXL-2016/6
_cell_angle_alpha 90
_cell_angle_beta 90.621(4)
_cell_angle_gamma 90
_cell_formula_units_Z 4
_cell_length_a 7.7459(4)
_cell_length_b 15.4368(5)
_cell_length_c 14.1867(7)
_cell_measurement_reflns_used 12616
_cell_measurement_temperature 170(2)
_cell_measurement_theta_max 27.3
_cell_measurement_theta_min 2.5
_cell_volume 1696.23(13)
_computing_cell_refinement
;
X-AREA (Stoe, 2002)
;
_computing_data_collection
;
X-AREA (Stoe, 2002)
;
_computing_data_reduction
;
X-AREA (Stoe, 2002)
;
_computing_molecular_graphics
;
DIAMOND (Brandenburg, 1999) and XP in <i>SHELXTL-PC</i> (Sheldrick,
2008)
;
_computing_publication_material
;
Publcif (Westrip, 2010)
;
_computing_structure_refinement
;
SHELXL 2016/6 (Sheldrick, 2015a)
;
_computing_structure_solution
;
SHELXT 2014/4 (Sheldrick, 2015b)
;
_diffrn_ambient_temperature 170(2)
_diffrn_measured_fraction_theta_full 0.996
_diffrn_measured_fraction_theta_max 0.997
_diffrn_measurement_device_type 'Stoe IPDS-2'
_diffrn_measurement_method 'Omega scans'
_diffrn_radiation_type MoK\a
_diffrn_radiation_wavelength 0.71073
_diffrn_reflns_av_R_equivalents 0.0309
_diffrn_reflns_av_unetI/netI 0.0237
_diffrn_reflns_limit_h_max 9
_diffrn_reflns_limit_h_min -10
_diffrn_reflns_limit_k_max 20
_diffrn_reflns_limit_k_min -20
_diffrn_reflns_limit_l_max 18
_diffrn_reflns_limit_l_min -18
_diffrn_reflns_number 13656
_diffrn_reflns_theta_full 25.242
_diffrn_reflns_theta_max 28.001
_diffrn_reflns_theta_min 1.950
_exptl_absorpt_coefficient_mu 6.003
_exptl_absorpt_correction_T_max 0.4820
_exptl_absorpt_correction_T_min 0.3381
_exptl_absorpt_correction_type numerical
_exptl_absorpt_process_details
;
(X-Red and X-Shape; Stoe, 2002)
;
_exptl_crystal_colour colorless
_exptl_crystal_density_diffrn 2.019
_exptl_crystal_description block
_exptl_crystal_F_000 996
_exptl_crystal_size_max 0.13
_exptl_crystal_size_mid 0.11
_exptl_crystal_size_min 0.09
_refine_diff_density_max 0.742
_refine_diff_density_min -0.627
_refine_ls_extinction_coef 0.0028(3)
_refine_ls_extinction_expression Fc^*^=kFc[1+0.001xFc^2^\l^3^/sin(2\q)]^-1/4^
_refine_ls_extinction_method
;
SHELXL-2016/6 (Sheldrick 2016)
;
_refine_ls_goodness_of_fit_ref 1.038
_refine_ls_hydrogen_treatment constr
_refine_ls_matrix_type full
_refine_ls_number_parameters 191
_refine_ls_number_reflns 4097
_refine_ls_number_restraints 0
_refine_ls_restrained_S_all 1.038
_refine_ls_R_factor_all 0.0430
_refine_ls_R_factor_gt 0.0325
_refine_ls_shift/su_max 0.001
_refine_ls_shift/su_mean 0.000
_refine_ls_structure_factor_coef Fsqd
_refine_ls_weighting_details 'w=1/[\s^2^(Fo^2^)+(0.0537P)^2^] where P=(Fo^2^+2Fc^2^)/3'
_refine_ls_weighting_scheme calc
_refine_ls_wR_factor_gt 0.0842
_refine_ls_wR_factor_ref 0.0885
_reflns_number_gt 3340
_reflns_number_total 4097
_reflns_threshold_expression 'I > 2\s(I)'
_cod_data_source_file ev2028.cif
_cod_data_source_block I
_cod_original_sg_symbol_H-M 'P 2/c'
_cod_original_formula_sum 'C12 H19 Br2 Cd N4 O1.50'
_cod_database_code 2313064
_shelx_space_group_comment
;
The symmetry employed for this shelxl refinement is uniquely defined
by the following loop, which should always be used as a source of
symmetry information in preference to the above space-group names.
They are only intended as comments.
;

loop_
_space_group_symop_operation_xyz
'x, y, z'
'-x, y, -z+1/2'
'-x, -y, -z'
'x, -y, z-1/2'

loop_
_atom_site_type_symbol
_atom_site_label
_atom_site_fract_x
_atom_site_fract_y
_atom_site_fract_z
_atom_site_U_iso_or_equiv
_atom_site_adp_type
_atom_site_calc_flag
_atom_site_occupancy
_atom_site_disorder_assembly
_atom_site_disorder_group
Cd Cd1 0.24844(3) 0.33730(2) 0.75394(2) 0.02363(9) Uani d 1 . .
Br Br1 0.50745(4) 0.32344(2) 0.88453(2) 0.02634(10) Uani d 1 . .
Br Br2 -0.00279(4) 0.33703(2) 0.88698(2) 0.02708(10) Uani d 1 . .
O O1 0.2182(3) 0.18633(15) 0.76353(15) 0.0309(5) Uani d 1 . .
H H1O1 0.309445 0.157649 0.756830 0.046 Uiso d 1 . .
H H2O1 0.181245 0.172289 0.816830 0.046 Uiso d 1 . .
N N1 0.2606(3) 0.49752(17) 0.73937(17) 0.0261(5) Uani d 1 . .
C C1 0.2571(4) 0.5595(2) 0.8054(2) 0.0275(6) Uani d 1 . .
C C2 0.2539(5) 0.6471(2) 0.7793(3) 0.0388(8) Uani d 1 . .
N N2 0.2579(6) 0.67206(19) 0.6891(2) 0.0483(9) Uani d 1 . .
C C3 0.2627(5) 0.6087(2) 0.6244(2) 0.0389(8) Uani d 1 . .
H H3 0.265776 0.623769 0.559538 0.047 Uiso calc 1 . .
C C4 0.2633(4) 0.5231(2) 0.6493(2) 0.0309(7) Uani d 1 . .
H H4 0.265691 0.480448 0.601080 0.037 Uiso calc 1 . .
C C5 0.2568(5) 0.5342(2) 0.9072(2) 0.0331(7) Uani d 1 . .
H H5A 0.274417 0.471500 0.912769 0.050 Uiso calc 1 . .
H H5B 0.145650 0.549789 0.934936 0.050 Uiso calc 1 . .
H H5C 0.349968 0.564623 0.940715 0.050 Uiso calc 1 . .
C C6 0.2480(8) 0.7174(3) 0.8526(3) 0.0617(13) Uani d 1 . .
H H6A 0.243977 0.774031 0.821427 0.093 Uiso calc 1 . .
H H6B 0.351389 0.713953 0.892862 0.093 Uiso calc 1 . .
H H6C 0.144923 0.710028 0.891199 0.093 Uiso calc 1 . .
N N11 0.3329(4) -0.03052(18) 0.60583(19) 0.0325(6) Uani d 1 . .
C C11 0.2779(4) 0.0162(2) 0.5316(2) 0.0273(6) Uani d 1 . .
C C12 0.2007(4) -0.0250(2) 0.4535(2) 0.0288(6) Uani d 1 . .
N N12 0.1791(4) -0.11062(19) 0.4512(2) 0.0331(6) Uani d 1 . .
C C13 0.2314(5) -0.1561(2) 0.5267(2) 0.0345(7) Uani d 1 . .
H H13 0.215947 -0.217148 0.527435 0.041 Uiso calc 1 . .
C C14 0.3067(5) -0.1161(2) 0.6029(2) 0.0357(7) Uani d 1 . .
H H14 0.341562 -0.150324 0.655451 0.043 Uiso calc 1 . .
C C15 0.3008(5) 0.1122(2) 0.5364(3) 0.0384(8) Uani d 1 . .
H H15A 0.191047 0.139386 0.553252 0.058 Uiso calc 1 . .
H H15B 0.337665 0.133830 0.474869 0.058 Uiso calc 1 . .
H H15C 0.388631 0.126313 0.584184 0.058 Uiso calc 1 . .
C C16 0.1419(5) 0.0250(2) 0.3681(2) 0.0393(8) Uani d 1 . .
H H16A 0.242693 0.047585 0.334999 0.059 Uiso calc 1 . .
H H16B 0.068520 0.073317 0.387805 0.059 Uiso calc 1 . .
H H16C 0.076088 -0.013282 0.325975 0.059 Uiso calc 1 . .
O O2 0.500000 0.0696(2) 0.750000 0.0333(7) Uani d 1 . .
H H1O2 0.450360 0.037064 0.710700 0.050 Uiso d 1 . .

loop_
_atom_site_aniso_label
_atom_site_aniso_U_11
_atom_site_aniso_U_22
_atom_site_aniso_U_33
_atom_site_aniso_U_12
_atom_site_aniso_U_13
_atom_site_aniso_U_23
Cd1 0.02233(14) 0.02422(14) 0.02434(14) 0.00021(7) -0.00011(9) 0.00123(7)
Br1 0.02315(16) 0.03242(17) 0.02344(16) -0.00015(12) 0.00002(11) 0.00176(11)
Br2 0.02306(17) 0.03493(19) 0.02322(16) 0.00152(11) -0.00020(11) -0.00067(11)
O1 0.0348(11) 0.0290(11) 0.0290(10) 0.0023(10) 0.0047(9) 0.0027(9)
N1 0.0307(13) 0.0250(13) 0.0228(12) -0.0010(10) -0.0005(10) 0.0017(9)
C1 0.0331(16) 0.0260(15) 0.0234(14) 0.0010(12) 0.0013(12) -0.0024(11)
C2 0.060(2) 0.0293(17) 0.0274(15) 0.0017(17) 0.0016(14) -0.0009(13)
N2 0.088(3) 0.0268(16) 0.0302(15) 0.0007(16) 0.0021(16) 0.0029(11)
C3 0.064(2) 0.0276(17) 0.0247(16) 0.0019(16) 0.0002(15) 0.0026(12)
C4 0.0394(17) 0.0300(16) 0.0231(14) 0.0001(13) -0.0009(12) -0.0023(12)
C5 0.0446(19) 0.0325(17) 0.0221(14) 0.0006(15) 0.0002(13) -0.0016(12)
C6 0.120(4) 0.0265(18) 0.038(2) 0.004(2) 0.006(2) -0.0026(15)
N11 0.0389(15) 0.0280(14) 0.0306(13) 0.0007(12) -0.0047(11) -0.0005(10)
C11 0.0308(16) 0.0254(14) 0.0257(14) -0.0002(12) 0.0034(12) 0.0008(11)
C12 0.0298(15) 0.0297(16) 0.0267(14) -0.0004(12) 0.0007(12) -0.0003(12)
N12 0.0388(15) 0.0295(14) 0.0311(14) -0.0016(12) 0.0014(12) -0.0039(11)
C13 0.0411(19) 0.0232(15) 0.0393(17) 0.0004(13) 0.0001(14) -0.0024(13)
C14 0.0426(19) 0.0299(17) 0.0345(17) 0.0011(15) -0.0012(14) 0.0030(13)
C15 0.048(2) 0.0286(17) 0.0382(18) -0.0039(15) -0.0019(16) -0.0008(13)
C16 0.049(2) 0.0388(19) 0.0304(16) 0.0063(16) -0.0018(15) 0.0012(14)
O2 0.0354(17) 0.0290(17) 0.0353(17) 0.000 -0.0078(14) 0.000

loop_
_atom_type_symbol
_atom_type_description
_atom_type_scat_dispersion_real
_atom_type_scat_dispersion_imag
_atom_type_scat_source
C C 0.0033 0.0016 'International Tables Vol C Tables 4.2.6.8 and 6.1.1.4'
H H 0.0000 0.0000 'International Tables Vol C Tables 4.2.6.8 and 6.1.1.4'
N N 0.0061 0.0033 'International Tables Vol C Tables 4.2.6.8 and 6.1.1.4'
O O 0.0106 0.0060 'International Tables Vol C Tables 4.2.6.8 and 6.1.1.4'
Br Br -0.2901 2.4595 'International Tables Vol C Tables 4.2.6.8 and 6.1.1.4'
Cd Cd -0.8075 1.2024 'International Tables Vol C Tables 4.2.6.8 and 6.1.1.4'

loop_
_geom_angle_atom_site_label_1
_geom_angle_atom_site_label_2
_geom_angle_atom_site_label_3
_geom_angle_site_symmetry_1
_geom_angle_site_symmetry_3
_geom_angle
_geom_angle_publ_flag
O1 Cd1 N1 . . 176.18(8) y
O1 Cd1 Br1 . . 87.46(6) y
N1 Cd1 Br1 . . 96.11(6) y
O1 Cd1 Br2 . . 83.45(6) y
N1 Cd1 Br2 . . 95.00(6) y
Br1 Cd1 Br2 . . 93.156(11) y
O1 Cd1 Br2 . 2_556 88.39(6) y
N1 Cd1 Br2 . 2_556 88.14(6) y
Br1 Cd1 Br2 . 2_556 174.086(12) y
Br2 Cd1 Br2 . 2_556 90.562(11) y
O1 Cd1 Br1 . 2_656 91.94(6) y
N1 Cd1 Br1 . 2_656 89.49(6) y
Br1 Cd1 Br1 . 2_656 88.437(11) y
Br2 Cd1 Br1 . 2_656 175.052(12) y
Br2 Cd1 Br1 2_556 2_656 87.487(11) y
Cd1 Br1 Cd1 . 2_656 90.863(11) y
Cd1 Br2 Cd1 . 2_556 89.438(11) y
Cd1 O1 H1O1 . . 115.6 ?
Cd1 O1 H2O1 . . 110.1 ?
H1O1 O1 H2O1 . . 105.2 ?
C4 N1 C1 . . 117.2(3) ?
C4 N1 Cd1 . . 112.0(2) ?
C1 N1 Cd1 . . 130.7(2) ?
N1 C1 C2 . . 120.3(3) ?
N1 C1 C5 . . 119.3(3) ?
C2 C1 C5 . . 120.4(3) ?
N2 C2 C1 . . 122.0(3) ?
N2 C2 C6 . . 117.0(3) ?
C1 C2 C6 . . 120.9(3) ?
C2 N2 C3 . . 116.5(3) ?
N2 C3 C4 . . 121.8(3) ?
N2 C3 H3 . . 119.1 ?
C4 C3 H3 . . 119.1 ?
N1 C4 C3 . . 122.1(3) ?
N1 C4 H4 . . 118.9 ?
C3 C4 H4 . . 118.9 ?
C1 C5 H5A . . 109.5 ?
C1 C5 H5B . . 109.5 ?
H5A C5 H5B . . 109.5 ?
C1 C5 H5C . . 109.5 ?
H5A C5 H5C . . 109.5 ?
H5B C5 H5C . . 109.5 ?
C2 C6 H6A . . 109.5 ?
C2 C6 H6B . . 109.5 ?
H6A C6 H6B . . 109.5 ?
C2 C6 H6C . . 109.5 ?
H6A C6 H6C . . 109.5 ?
H6B C6 H6C . . 109.5 ?
C14 N11 C11 . . 117.4(3) ?
N11 C11 C12 . . 120.2(3) ?
N11 C11 C15 . . 117.5(3) ?
C12 C11 C15 . . 122.3(3) ?
N12 C12 C11 . . 121.4(3) ?
N12 C12 C16 . . 116.9(3) ?
C11 C12 C16 . . 121.7(3) ?
C12 N12 C13 . . 117.6(3) ?
N12 C13 C14 . . 121.2(3) ?
N12 C13 H13 . . 119.4 ?
C14 C13 H13 . . 119.4 ?
N11 C14 C13 . . 122.2(3) ?
N11 C14 H14 . . 118.9 ?
C13 C14 H14 . . 118.9 ?
C11 C15 H15A . . 109.5 ?
C11 C15 H15B . . 109.5 ?
H15A C15 H15B . . 109.5 ?
C11 C15 H15C . . 109.5 ?
H15A C15 H15C . . 109.5 ?
H15B C15 H15C . . 109.5 ?
C12 C16 H16A . . 109.5 ?
C12 C16 H16B . . 109.5 ?
H16A C16 H16B . . 109.5 ?
C12 C16 H16C . . 109.5 ?
H16A C16 H16C . . 109.5 ?
H16B C16 H16C . . 109.5 ?
H1O2 O2 H1O2 . 2_656 106.7 ?

loop_
_geom_bond_atom_site_label_1
_geom_bond_atom_site_label_2
_geom_bond_site_symmetry_2
_geom_bond_distance
_geom_bond_publ_flag
Cd1 O1 . 2.346(2) y
Cd1 N1 . 2.484(3) y
Cd1 Br1 . 2.7245(4) y
Cd1 Br2 . 2.7255(4) y
Cd1 Br2 2_556 2.7450(4) y
Cd1 Br1 2_656 2.7497(4) y
O1 H1O1 . 0.8400 ?
O1 H2O1 . 0.8400 ?
N1 C4 . 1.338(4) ?
N1 C1 . 1.339(4) ?
C1 C2 . 1.402(5) ?
C1 C5 . 1.497(4) ?
C2 N2 . 1.337(4) ?
C2 C6 . 1.504(5) ?
N2 C3 . 1.342(4) ?
C3 C4 . 1.368(5) ?
C3 H3 . 0.9500 ?
C4 H4 . 0.9500 ?
C5 H5A . 0.9800 ?
C5 H5B . 0.9800 ?
C5 H5C . 0.9800 ?
C6 H6A . 0.9800 ?
C6 H6B . 0.9800 ?
C6 H6C . 0.9800 ?
N11 C14 . 1.337(4) ?
N11 C11 . 1.342(4) ?
C11 C12 . 1.406(5) ?
C11 C15 . 1.493(5) ?
C12 N12 . 1.332(4) ?
C12 C16 . 1.503(5) ?
N12 C13 . 1.340(5) ?
C13 C14 . 1.370(5) ?
C13 H13 . 0.9500 ?
C14 H14 . 0.9500 ?
C15 H15A . 0.9800 ?
C15 H15B . 0.9800 ?
C15 H15C . 0.9800 ?
C16 H16A . 0.9800 ?
C16 H16B . 0.9800 ?
C16 H16C . 0.9800 ?
O2 H1O2 . 0.8400 ?
O2 H1O2 2_656 0.8400 ?

loop_
_geom_hbond_atom_site_label_D
_geom_hbond_atom_site_label_H
_geom_hbond_atom_site_label_A
_geom_hbond_site_symmetry_A
_geom_hbond_distance_DH
_geom_hbond_distance_HA
_geom_hbond_distance_DA
_geom_hbond_angle_DHA
O1 H1O1 O2 . 0.84 2.01 2.839(3) 168.8
O1 H2O1 N12 4_556 0.84 2.13 2.926(4) 157.9
C4 H4 Br1 2_656 0.95 3.00 3.592(3) 121.8
C4 H4 Br2 2_556 0.95 3.01 3.545(3) 116.8
C5 H5A Br1 . 0.98 2.94 3.804(3) 147.3
C5 H5A Br2 . 0.98 3.01 3.657(4) 125.0
C15 H15C O2 . 0.98 2.65 3.449(4) 139.3
O2 H1O2 N11 . 0.84 2.02 2.861(3) 173.8
